data_4322315
loop_
_publ_author_name
'Yann Garcia'
'Olivier Kahn'
'Louis Rabardel'
'Benoit Chansou'
'Lionel Salmon'
'Jean Pierre Tuchagues'

_publ_contact_author
;
Chansou Benoit
Laboratoire de Chimie de Coordination
UPR CNRS No 8241
205 route de Narbonne
F-31077 Toulouse cedex
France
;
_publ_contact_author_email ' chansou@lcc-toulouse.fr '
_publ_contact_author_fax ' (33) 5 61 55 30 03 '
_publ_contact_author_phone ' (33) 5 61 33 31 49 '
_publ_section_title
;
 Two-Step Spin Conversion for the Three-Dimensional Compound
 Tris(4,4'-bis-1,2,4-triazole)iron(II) Diperchlorate
;
_journal_name_full 'Inorganic Chemistry'
_journal_page_first 4663
_journal_page_last 4670
_journal_paper_doi 10.1021/ic990511q
_journal_volume 38
_journal_year 1999
_chemical_formula_moiety ' C4 H4 Fe0.33 N6 Cl0.67 O2.67 '
_chemical_formula_sum 'C4 H4 Cl0.67 Fe0.33 N6 O2.67'
_chemical_formula_weight 221.03
_space_group_IT_number 148
_symmetry_cell_setting trigonal
_symmetry_space_group_name_Hall '-R 3'
_symmetry_space_group_name_H-M 'R -3 :H'
_cell_angle_alpha 90
_cell_angle_beta 90
_cell_angle_gamma 120
_cell_formula_units_Z 6
_cell_length_a 11.030
_cell_length_b 11.030
_cell_length_c 33.008
_cell_measurement_reflns_used 5000
_cell_measurement_temperature 150
_cell_measurement_theta_max 24.24
_cell_measurement_theta_min 1.85
_cell_volume 3477.770
_diffrn_ambient_temperature 150
_diffrn_measurement_method '\f oscillation '
_diffrn_radiation_type 'Mo K\a'
_diffrn_radiation_wavelength 0.71073
_diffrn_reflns_av_R_equivalents 0.06
_diffrn_reflns_limit_h_max 6
_diffrn_reflns_limit_h_min -12
_diffrn_reflns_limit_k_max 12
_diffrn_reflns_limit_k_min 0
_diffrn_reflns_limit_l_max 37
_diffrn_reflns_limit_l_min 0
_diffrn_reflns_number 1254
_diffrn_reflns_theta_max 24.24
_diffrn_reflns_theta_min 1.85
_diffrn_standards_decay_% negligible
_diffrn_standards_interval_count ' area detector used '
_diffrn_standards_interval_time ' area detector used '
_diffrn_standards_number ' 200 for each image '
_exptl_absorpt_coefficient_mu 0.96
_exptl_absorpt_correction_type none
_exptl_crystal_colour ' colorless '
_exptl_crystal_density_diffrn 1.90
_exptl_crystal_density_meas ?
_exptl_crystal_description ' box '
_exptl_crystal_F_000 2007.64
_exptl_crystal_size_max 0.45
_exptl_crystal_size_mid 0.225
_exptl_crystal_size_min 0.05
_refine_diff_density_max 0.90
_refine_diff_density_min -1.30
_refine_ls_extinction_method None
_refine_ls_goodness_of_fit_obs 1.0762
_refine_ls_number_parameters 151
_refine_ls_number_reflns 958
_refine_ls_R_factor_obs 0.0719
_refine_ls_shift/esd_max 0.343128
_refine_ls_structure_factor_coef F
_refine_ls_wR_factor_obs 0.0787
_reflns_limit_h_max 6
_reflns_limit_h_min -12
_reflns_limit_k_max 12
_reflns_limit_k_min 0
_reflns_limit_l_max 37
_reflns_limit_l_min 0
_reflns_number_observed 958
_reflns_number_total 3820
_reflns_observed_criterion >1.00\s(I)
_cod_data_source_file ic990511q_1.cif
_cod_data_source_block (3)
_cod_depositor_comments
;
The following automatic conversions were performed:

'_symmetry_cell_setting' value 'trigonal ' changed to 'trigonal'
according to the built-in table from CIF Core dictionary named
'cif_core.dic' version 2.4.1 from 2010-06-29.

Automatic conversion script
Id: cif_fix_values 1673 2011-04-08 12:14:43Z adriana 

The following automatic conversions were performed:

'_exptl_crystal_density_meas' value ' not measured ' was changed to
'?' - the value is perceived as not measured.

Automatic conversion script
Id: cif_fix_values 3008 2015-01-20 13:52:24Z robertas 
;
_cod_original_cell_volume 3477.77
_cod_original_sg_symbol_H-M 'R -3 '
_cod_original_formula_sum ' C4 H4 Fe0.33 N6 Cl0.67 O2.67 '
_cod_database_code 4322315

loop_
_symmetry_equiv_pos_as_xyz
x,y,z
-x,-y,-z
x+1/3,y+2/3,z+2/3
-x+1/3,-y+2/3,-z+2/3
x+2/3,y+1/3,z+1/3
-x+2/3,-y+1/3,-z+1/3
-y,x-y,z
y,-x+y,-z
-y+1/3,x-y+2/3,z+2/3
y+1/3,-x+y+2/3,-z+2/3
-y+2/3,x-y+1/3,z+1/3
y+2/3,-x+y+1/3,-z+1/3
-x+y,-x,z
x-y,x,-z
-x+y+1/3,-x+2/3,z+2/3
x-y+1/3,x+2/3,-z+2/3
-x+y+2/3,-x+1/3,z+1/3
x-y+2/3,x+1/3,-z+1/3

loop_
_atom_site_aniso_label
_atom_site_aniso_U_11
_atom_site_aniso_U_22
_atom_site_aniso_U_33
_atom_site_aniso_U_23
_atom_site_aniso_U_13
_atom_site_aniso_U_12
FE1 0.0247(6) 0.0247(6) 0.020(1) 0.0000 0.0000 0.0124(3)
FE2 0.0237(6) 0.0237(6) 0.0198(9) 0.0000 0.0000 0.0119(3)
N1 0.026(3) 0.029(3) 0.022(2) 0.002(2) 0.001(2) 0.013(2)
N2 0.037(3) 0.030(3) 0.029(3) -0.002(2) -0.008(2) 0.016(2)
N3 0.030(3) 0.028(3) 0.028(3) 0.003(2) -0.003(2) 0.016(2)
N4 0.028(3) 0.031(3) 0.025(2) 0.003(2) -0.003(2) 0.014(2)
N5 0.027(3) 0.034(3) 0.030(3) 0.005(2) 0.004(2) 0.014(2)
N6 0.029(3) 0.026(2) 0.018(2) 0.001(2) -0.003(2) 0.009(2)
C1 0.025(3) 0.030(3) 0.025(3) 0.001(3) -0.000(2) 0.010(3)
C2 0.036(3) 0.024(3) 0.031(3) -0.005(3) -0.008(3) 0.015(3)
C3 0.029(3) 0.037(4) 0.031(3) 0.006(3) 0.005(3) 0.015(3)
C4 0.030(3) 0.023(3) 0.029(3) 0.002(2) 0.002(3) 0.012(3)
CL1 0.043(1) 0.043(1) 0.033(1) 0.0000 0.0000 0.0215(5)
CL2 0.044(1) 0.044(1) 0.036(1) 0.0000 0.0000 0.0218(5)
O11 0.070(4) 0.053(3) 0.056(3) -0.003(3) 0.009(3) 0.029(3)
O12 0.105(6) 0.105(6) 0.028(5) 0.0000 0.0000 0.052(3)
O21 0.085(5) 0.085(5) 0.032(5) 0.0000 0.0000 0.043(2)
O220 0.15(1) 0.08(1) 0.055(6) -0.018(6) -0.016(8) 0.09(1)
O221 0.14(3) 0.07(2) 0.07(2) -0.05(1) -0.00(2) 0.02(2)

loop_
_atom_site_label
_atom_site_type_symbol
_atom_site_fract_x
_atom_site_fract_y
_atom_site_fract_z
_atom_site_U_iso_or_equiv
_atom_site_occupancy
_atom_site_thermal_displace_type
FE1 Fe 0.0000 0.0000 0.0000 0.0231 1.0000 Uani
FE2 Fe 0.3333 -0.3333 0.1667 0.0224 1.0000 Uani
N1 N 0.1692(5) 0.0554(5) 0.0340(1) 0.0257 1.0000 Uani
N2 N 0.2434(5) 0.1808(5) 0.0554(2) 0.0325 1.0000 Uani
N3 N 0.3203(5) 0.0407(5) 0.0715(1) 0.0280 1.0000 Uani
N4 N 0.3841(5) -0.0198(5) 0.0919(1) 0.0284 1.0000 Uani
N5 N 0.5030(5) -0.1252(5) 0.1022(1) 0.0308 1.0000 Uani
N6 N 0.4005(5) -0.1647(5) 0.1318(1) 0.0268 1.0000 Uani
C1 C 0.2175(6) -0.0245(6) 0.0438(2) 0.0284 1.0000 Uani
C2 C 0.3325(7) 0.1684(6) 0.0779(2) 0.0303 1.0000 Uani
C3 C 0.4881(7) -0.0405(7) 0.0784(2) 0.0328 1.0000 Uani
C4 C 0.3317(7) -0.1001(6) 0.1254(2) 0.0281 1.0000 Uani
CL1 Cl 0.0000 0.0000 0.16633(9) 0.0396 1.0000 Uani
CL2 Cl 0.6667 0.3333 0.01344(9) 0.0412 1.0000 Uani
O11 O 0.0333(7) 0.1355(6) 0.1806(2) 0.0602 1.0000 Uani
O12 O 0.0000 0.0000 0.1227(3) 0.0790 1.0000 Uani
O21 O 0.6667 0.3333 0.0574(3) 0.0674 1.0000 Uani
O220 O 0.665(2) 0.212(1) -0.0012(3) 0.0848 0.6667 Uani
O221 O 0.562(4) 0.209(3) 0.0006(7) 0.1072 0.3333 Uani
H1 H 0.192(6) -0.114(7) 0.030(2) 0.02(1) 1.0000 Uiso
H2 H 0.398(6) 0.238(6) 0.094(2) 0.01(1) 1.0000 Uiso
H3 H 0.531(8) -0.005(7) 0.058(2) 0.03(2) 1.0000 Uiso
H4 H 0.260(6) -0.098(5) 0.139(2) 0.01(1) 1.0000 Uiso

loop_
_atom_type_symbol
_atom_type_scat_dispersion_real
_atom_type_scat_dispersion_imag
_atom_type_scat_Cromer_Mann_a1
_atom_type_scat_Cromer_Mann_b1
_atom_type_scat_Cromer_Mann_a2
_atom_type_scat_Cromer_Mann_b2
_atom_type_scat_Cromer_Mann_a3
_atom_type_scat_Cromer_Mann_b3
_atom_type_scat_Cromer_Mann_a4
_atom_type_scat_Cromer_Mann_b4
_atom_type_scat_Cromer_Mann_c
_atom_type_scat_source
C 0.0020 0.0020 2.3100 20.8439 1.0200 10.2075 1.5886 0.5687 0.8650 51.6512 0.2156 International_Tables_Vol_IV_Table_2.2B
H 0.0000 0.0000 0.4930 10.5109 0.3229 26.1257 0.1402 3.1424 0.0408 57.7997 0.0030 International_Tables_Vol_IV_Table_2.2B
N 0.0040 0.0030 12.2126 0.0057 3.1322 9.8933 2.0125 28.9975 1.1663 0.5826 -11.5290 International_Tables_Vol_IV_Table_2.2B
O 0.0080 0.0060 3.0485 13.2771 2.2868 5.7011 1.5463 0.3239 0.8670 32.9089 0.2508 International_Tables_Vol_IV_Table_2.2B
Cl 0.1320 0.1590 11.4604 0.0104 7.1964 1.1662 6.2556 18.5194 1.6455 47.7784 -9.5574 International_Tables_Vol_IV_Table_2.2B
Fe 0.3010 0.8450 11.7695 4.7611 7.3573 0.3072 3.5222 15.3535 2.3045 76.8805 1.0369 International_Tables_Vol_IV_Table_2.2B

loop_
_geom_angle_atom_site_label_1
_geom_angle_site_symmetry_1
_geom_angle_atom_site_label_2
_geom_angle_site_symmetry_2
_geom_angle_atom_site_label_3
_geom_angle_site_symmetry_3
_geom_angle
_geom_angle_publ_flag
N1 . FE1 . N1 2_555 179.99 yes
N1 . FE1 . N1 7_555 91.4(2) yes
N1 2_555 FE1 . N1 7_555 88.6(2) yes
N1 . FE1 . N1 8_555 88.6(2) yes
N1 2_555 FE1 . N1 8_555 91.4(2) yes
N1 7_555 FE1 . N1 8_555 179.99 yes
N1 . FE1 . N1 13_555 91.4(2) yes
N1 2_555 FE1 . N1 13_555 88.6(2) yes
N1 7_555 FE1 . N1 13_555 91.4(2) yes
N1 8_555 FE1 . N1 13_555 88.6(2) yes
N1 . FE1 . N1 14_555 88.6(2) yes
N1 2_555 FE1 . N1 14_555 91.4(2) yes
N1 7_555 FE1 . N1 14_555 88.6(2) yes
N1 8_555 FE1 . N1 14_555 91.4(2) yes
N1 13_555 FE1 . N1 14_555 179.99 yes
FE2 6_545 FE2 . FE2 7_545 64.32 yes
FE2 6_545 FE2 . FE2 12_555 25.66 yes
FE2 7_545 FE2 . FE2 12_555 89.97 yes
FE2 6_545 FE2 . N6 . 75.1(1) yes
FE2 7_545 FE2 . N6 . 138.5(1) yes
FE2 12_555 FE2 . N6 . 49.8(1) yes
FE2 6_545 FE2 . N6 6_545 104.8(1) yes
FE2 7_545 FE2 . N6 6_545 41.4(1) yes
FE2 12_555 FE2 . N6 6_545 130.1(1) yes
N6 . FE2 . N6 6_545 179.93 yes
FE2 6_545 FE2 . N6 7_545 70.2(1) yes
FE2 7_545 FE2 . N6 7_545 84.5(1) yes
FE2 12_555 FE2 . N6 7_545 70.7(1) yes
N6 . FE2 . N6 7_545 89.9(2) yes
N6 6_545 FE2 . N6 7_545 90.1(2) yes
FE2 6_545 FE2 . N6 12_555 109.8(1) yes
FE2 7_545 FE2 . N6 12_555 95.4(1) yes
FE2 12_555 FE2 . N6 12_555 109.2(1) yes
N6 . FE2 . N6 12_555 90.1(2) yes
N6 6_545 FE2 . N6 12_555 89.9(2) yes
FE2 6_545 FE2 . N6 13_655 25.0(1) yes
FE2 7_545 FE2 . N6 13_655 49.1(1) yes
FE2 12_555 FE2 . N6 13_655 46.3(1) yes
N6 . FE2 . N6 13_655 89.9(2) yes
N6 6_545 FE2 . N6 13_655 90.1(2) yes
FE2 6_545 FE2 . N6 18_445 155.0(1) yes
FE2 7_545 FE2 . N6 18_445 130.9(1) yes
FE2 12_555 FE2 . N6 18_445 133.7(1) yes
N6 . FE2 . N6 18_445 90.1(2) yes
N6 6_545 FE2 . N6 18_445 90.0(2) yes
N6 7_545 FE2 . N6 12_555 179.93 yes
N6 7_545 FE2 . N6 13_655 89.9(2) yes
N6 12_555 FE2 . N6 13_655 90.1(2) yes
N6 7_545 FE2 . N6 18_445 90.1(2) yes
N6 12_555 FE2 . N6 18_445 90.0(2) yes
N6 13_655 FE2 . N6 18_445 179.97 yes
FE1 . N1 . N2 . 125.7(4) yes
FE1 . N1 . C1 . 125.4(4) yes
N2 . N1 . C1 . 108.4(5) yes
N1 . N2 . C2 . 106.6(5) yes
N4 . N3 . C1 . 125.0(5) yes
N4 . N3 . C2 . 128.4(5) yes
C1 . N3 . C2 . 106.1(5) yes
N3 . N4 . C3 . 127.6(5) yes
N3 . N4 . C4 . 124.5(5) yes
C3 . N4 . C4 . 106.2(5) yes
N6 . N5 . C3 . 106.1(5) yes
FE2 . N6 . FE2 6_545 0.07 yes
FE2 . N6 . FE2 7_545 0.02 yes
FE2 6_545 N6 . FE2 7_545 0.05 yes
FE2 . N6 . FE2 12_555 0.05 yes
FE2 6_545 N6 . FE2 12_555 0.02 yes
FE2 7_545 N6 . FE2 12_555 0.03 yes
FE2 . N6 . N5 . 124.4(4) yes
FE2 6_545 N6 . N5 . 124.3(4) yes
FE2 7_545 N6 . N5 . 124.4(4) yes
FE2 12_555 N6 . N5 . 124.3(4) yes
FE2 . N6 . C4 . 124.4(4) yes
FE2 6_545 N6 . C4 . 124.4(4) yes
FE2 7_545 N6 . C4 . 124.4(4) yes
FE2 12_555 N6 . C4 . 124.4(4) yes
N5 . N6 . C4 . 108.7(5) yes
N1 . C1 . N3 . 109.4(5) yes
N1 . C1 . H1 . 124.0(34) no
N3 . C1 . H1 . 126.1(34) no
N2 . C2 . N3 . 109.4(5) yes
N2 . C2 . H2 . 124.8(33) no
N3 . C2 . H2 . 125.6(33) no
N4 . C3 . N5 . 110.3(6) yes
N4 . C3 . H3 . 122.4(49) no
N5 . C3 . H3 . 127.3(49) no
N4 . C4 . N6 . 108.7(5) yes
N4 . C4 . H4 . 119.0(33) no
N6 . C4 . H4 . 132.3(33) no
O11 . CL1 . O11 7_555 109.7(3) yes
O11 . CL1 . O11 13_555 109.7(3) yes
O11 7_555 CL1 . O11 13_555 109.7(3) yes
O11 . CL1 . O12 . 109.2(3) yes
O11 7_555 CL1 . O12 . 109.2(3) yes
O11 13_555 CL1 . O12 . 109.2(3) yes
CL2 7_655 CL2 . O21 . 89.97 yes
CL2 7_655 CL2 . O220 . 159.9(5) yes
O21 . CL2 . O220 . 110.1(5) yes
CL2 7_655 CL2 . O220 7_655 62.6(7) yes
O21 . CL2 . O220 7_655 110.1(5) yes
O220 . CL2 . O220 7_655 108.9(5) yes
CL2 7_655 CL2 . O220 13_665 61.4(8) yes
O21 . CL2 . O220 13_665 110.1(5) yes
O220 . CL2 . O220 13_665 108.9(5) yes
O220 7_655 CL2 . O220 13_665 108.8(5) yes
CL2 7_655 CL2 . O221 . 126.3(20) yes
O21 . CL2 . O221 . 108.4(11) yes
O220 . CL2 . O221 . 47.8(16) yes
O220 7_655 CL2 . O221 . 140.5(11) yes
O220 13_665 CL2 . O221 . 64.9(16) yes
CL2 7_655 CL2 . O221 7_655 110.3(20) yes
O21 . CL2 . O221 7_655 108.4(11) yes
O220 . CL2 . O221 7_655 64.9(16) yes
O220 7_655 CL2 . O221 7_655 47.8(16) yes
O220 13_665 CL2 . O221 7_655 140.5(11) yes
CL2 7_655 CL2 . O221 13_665 20.2(12) yes
O21 . CL2 . O221 13_665 108.3(11) yes
O220 . CL2 . O221 13_665 140.5(11) yes
O220 7_655 CL2 . O221 13_665 64.9(16) yes
O220 13_665 CL2 . O221 13_665 47.8(16) yes
O221 . CL2 . O221 7_655 110.6(11) yes
O221 . CL2 . O221 13_665 110.5(11) yes
O221 7_655 CL2 . O221 13_665 110.6(11) yes
CL2 . O21 . O21 7_655 90.02 yes
CL2 . O220 . CL2 7_655 0.02 yes
CL2 . O220 . CL2 13_665 0.04 yes
CL2 7_655 O220 . CL2 13_665 0.04 yes
CL2 . O220 . O221 . 63.2(12) yes
CL2 7_655 O220 . O221 . 63.2(12) yes
CL2 13_665 O220 . O221 . 63.2(12) yes
CL2 . O220 . O221 7_655 55.5(14) yes
CL2 7_655 O220 . O221 7_655 55.5(14) yes
CL2 13_665 O220 . O221 7_655 55.6(14) yes
O221 . O220 . O221 7_655 116.3(24) yes
CL2 . O221 . CL2 7_655 0.04 yes
CL2 . O221 . CL2 13_665 0.04 yes
CL2 7_655 O221 . CL2 13_665 0.02 yes
CL2 . O221 . O220 . 69.0(19) yes
CL2 7_655 O221 . O220 . 69.0(19) yes
CL2 13_665 O221 . O220 . 69.0(19) yes
CL2 . O221 . O220 13_665 59.6(10) yes
CL2 7_655 O221 . O220 13_665 59.5(10) yes
CL2 13_665 O221 . O220 13_665 59.5(10) yes
O220 . O221 . O220 13_665 123.2(24) yes

loop_
_geom_bond_atom_site_label_1
_geom_bond_site_symmetry_1
_geom_bond_atom_site_label_2
_geom_bond_site_symmetry_2
_geom_bond_distance
_geom_bond_publ_flag
FE1 . N1 . 1.995(5) yes
FE1 . N1 2_555 1.995(5) yes
FE1 . N1 7_555 1.995(5) yes
FE1 . N1 8_555 1.995(5) yes
FE1 . N1 13_555 1.995(5) yes
FE1 . N1 14_555 1.995(5) yes
FE2 . FE2 6_545 0.00 yes
FE2 . FE2 7_545 0.00 yes
FE2 . FE2 12_555 0.00 yes
FE2 . N6 . 1.988(5) yes
FE2 . N6 6_545 1.988(5) yes
FE2 . N6 7_545 1.988(5) yes
FE2 . N6 12_555 1.988(5) yes
FE2 . N6 13_655 1.989(5) yes
FE2 . N6 18_445 1.987(5) yes
N1 . N2 . 1.396(7) yes
N1 . C1 . 1.277(8) yes
N2 . C2 . 1.292(8) yes
N3 . N4 . 1.364(7) yes
N3 . C1 . 1.352(8) yes
N3 . C2 . 1.363(8) yes
N4 . C3 . 1.352(8) yes
N4 . C4 . 1.352(7) yes
N5 . N6 . 1.389(7) yes
N5 . C3 . 1.293(8) yes
N6 . C4 . 1.293(8) yes
C1 . H1 . 1.00(6) no
C2 . H2 . 0.92(6) no
C3 . H3 . 0.81(8) no
C4 . H4 . 0.93(6) no
CL1 . O11 . 1.429(6) yes
CL1 . O11 7_555 1.429(6) yes
CL1 . O11 13_555 1.429(6) yes
CL1 . O12 . 1.44(1) yes
CL2 . CL2 7_655 0.00 yes
CL2 . O21 . 1.45(1) yes
CL2 . O220 . 1.41(1) yes
CL2 . O220 7_655 1.41(1) yes
CL2 . O220 13_665 1.41(1) yes
CL2 . O221 . 1.35(2) yes
CL2 . O221 7_655 1.35(2) yes
CL2 . O221 13_665 1.35(2) yes
O21 . O21 7_655 0.00 yes
O220 . O221 . 1.12(4) yes
O220 . O221 7_655 1.48(3) yes

loop_
_cod_changelog_entry_id
_cod_changelog_entry_author
_cod_changelog_entry_date
_cod_changelog_entry_text
1 'Vaitkus, Antanas' 2024-11-19T15:14:39+02:00
;
 Added the '_atom_site_type_symbol' data item.
;
